data_4333229
loop_
_publ_author_name
'Cantorias, Melchor V.'
'Howell, Robertha C.'
'Todaro, Louis'
'Cyr, John E.'
'Berndorff, Dietmar'
'Rogers, Robin D.'
'Francesconi, Lynn C.'

_publ_section_title
;
 MO tripeptide diastereomers (M=99/99mTc, Re): models to identify the
 structure of 99mTc peptide targeted radiopharmaceuticals.
;
_journal_issue 18
_journal_name_full 'Inorganic chemistry'
_journal_page_first 7326
_journal_page_last 7340
_journal_paper_doi 10.1021/ic070077p
_journal_volume 46
_journal_year 2007
_chemical_absolute_configuration ad
_chemical_formula_sum 'C20 H32 N5 O5 Re S'
_chemical_formula_weight 640.77
_chemical_name_systematic
;
 ?
;
_space_group_IT_number 18
_symmetry_cell_setting orthorhombic
_symmetry_space_group_name_Hall 'P 2 2ab'
_symmetry_space_group_name_H-M 'P 21 21 2'
_atom_sites_solution_hydrogens geom
_atom_sites_solution_primary direct
_atom_sites_solution_secondary difmap
_audit_creation_method SHELXL-97
_cell_angle_alpha 90.00
_cell_angle_beta 90.00
_cell_angle_gamma 90.00
_cell_formula_units_Z 4
_cell_length_a 17.500(4)
_cell_length_b 10.578(2)
_cell_length_c 13.384(3)
_cell_measurement_temperature 100(2)
_cell_volume 2477.6(9)
_computing_cell_refinement 'Bruker XSCANS'
_computing_data_collection 'Bruker XSCANS'
_computing_data_reduction 'Bruker SHELXTL'
_computing_molecular_graphics 'Bruker SHELXTL'
_computing_publication_material 'Bruker SHELXTL'
_computing_structure_refinement 'SHELXL-97 (Sheldrick, 1997)'
_computing_structure_solution 'SHELXS-97 (Sheldrick, 1990)'
_diffrn_ambient_temperature 100(2)
_diffrn_measured_fraction_theta_full 0.988
_diffrn_measured_fraction_theta_max 0.988
_diffrn_measurement_device_type Bruker-Nonius
_diffrn_measurement_method '\w scans'
_diffrn_radiation_monochromator graphite
_diffrn_radiation_source 'fine-focus sealed tube'
_diffrn_radiation_type MoK\a
_diffrn_radiation_wavelength 0.71073
_diffrn_reflns_av_R_equivalents 0.0564
_diffrn_reflns_av_sigmaI/netI 0.0394
_diffrn_reflns_limit_h_max 22
_diffrn_reflns_limit_h_min -22
_diffrn_reflns_limit_k_max 13
_diffrn_reflns_limit_k_min -11
_diffrn_reflns_limit_l_max 14
_diffrn_reflns_limit_l_min -17
_diffrn_reflns_number 27202
_diffrn_reflns_theta_full 27.48
_diffrn_reflns_theta_max 27.48
_diffrn_reflns_theta_min 3.02
_exptl_absorpt_coefficient_mu 5.028
_exptl_absorpt_correction_T_max 0.6333
_exptl_absorpt_correction_T_min 0.5193
_exptl_absorpt_correction_type integration
_exptl_absorpt_process_details numerical
_exptl_crystal_density_diffrn 1.718
_exptl_crystal_density_method 'not measured'
_exptl_crystal_F_000 1272
_exptl_crystal_size_max 0.15
_exptl_crystal_size_mid 0.12
_exptl_crystal_size_min 0.10
_refine_diff_density_max 0.596
_refine_diff_density_min -0.587
_refine_diff_density_rms 0.091
_refine_ls_abs_structure_details 'Flack H D (1983), Acta Cryst. A39, 876-881, 2461 Friedel pairs'
_refine_ls_abs_structure_Flack -0.011(7)
_refine_ls_extinction_coef 0.00189(17)
_refine_ls_extinction_expression Fc^*^=kFc[1+0.001xFc^2^\l^3^/sin(2\q)]^-1/4^
_refine_ls_extinction_method SHELXL
_refine_ls_goodness_of_fit_ref 1.054
_refine_ls_hydrogen_treatment constr
_refine_ls_matrix_type full
_refine_ls_number_parameters 319
_refine_ls_number_reflns 5634
_refine_ls_number_restraints 0
_refine_ls_restrained_S_all 1.054
_refine_ls_R_factor_all 0.0345
_refine_ls_R_factor_gt 0.0272
_refine_ls_shift/su_max 0.003
_refine_ls_shift/su_mean 0.000
_refine_ls_structure_factor_coef Fsqd
_refine_ls_weighting_details 'calc w=1/[\s^2^(Fo^2^)+(0.0160P)^2^+1.9316P] where P=(Fo^2^+2Fc^2^)/3'
_refine_ls_weighting_scheme calc
_refine_ls_wR_factor_gt 0.0492
_refine_ls_wR_factor_ref 0.0512
_reflns_number_gt 5103
_reflns_number_total 5634
_reflns_threshold_expression >2sigma(I)
_cod_data_source_file ic070077psup5.cif
_cod_data_source_block fkc
_cod_depositor_comments
;
The following automatic conversions were performed:

'_symmetry_cell_setting' value 'Orthorhombic' changed to
'orthorhombic' according to
/home/saulius/struct/CIF-dictionaries/cif_core.dic dictionary named
'cif_core.dic' version 2.4.2 from 2011-04-26.

Automatic conversion script
Id: cif_fix_values 1891 2012-01-12 08:04:46Z andrius 

 Adding full bibliography for 4333225--4333231.cif.
;
_cod_original_sg_symbol_H-M P21212
_cod_database_code 4333229

loop_
_symmetry_equiv_pos_as_xyz
'x, y, z'
'-x, -y, z'
'-x+1/2, y+1/2, -z'
'x+1/2, -y+1/2, -z'

loop_
_atom_site_label
_atom_site_type_symbol
_atom_site_fract_x
_atom_site_fract_y
_atom_site_fract_z
_atom_site_U_iso_or_equiv
_atom_site_adp_type
_atom_site_occupancy
_atom_site_symmetry_multiplicity
_atom_site_calc_flag
_atom_site_refinement_flags
Re Re 0.264796(10) 0.323539(15) 0.386704(12) 0.02871(6) Uani 1 1 d .
S S 0.17128(7) 0.47515(11) 0.37414(10) 0.0410(3) Uani 1 1 d .
O1 O 0.22802(19) 0.1940(3) 0.4428(2) 0.0399(7) Uani 1 1 d .
O3 O 0.49948(18) 0.3274(4) 0.3749(3) 0.0572(9) Uani 1 1 d .
O6 O 0.3093(3) 0.2568(3) 0.0912(2) 0.0587(11) Uani 1 1 d .
O9 O 0.2740(2) 0.5725(3) 0.1533(3) 0.0539(9) Uani 1 1 d .
N1 N 0.3221(2) 0.4275(3) 0.4787(3) 0.0376(9) Uani 1 1 d .
H1 H 0.2992 0.4883 0.5121 0.045 Uiso 1 1 calc R
N4 N 0.3726(2) 0.2938(3) 0.3418(3) 0.0351(9) Uani 1 1 d .
N7 N 0.2560(2) 0.3274(3) 0.2374(2) 0.0344(8) Uani 1 1 d .
N9 N 0.1885(3) 0.5209(5) 0.0352(3) 0.0635(14) Uani 1 1 d .
H9A H 0.2010 0.5856 -0.0027 0.076 Uiso 1 1 calc R
H9B H 0.1526 0.4682 0.0156 0.076 Uiso 1 1 calc R
N15 N 0.3426(2) -0.3386(4) 0.3354(3) 0.0429(9) Uani 1 1 d .
H15A H 0.3245 -0.3662 0.2755 0.052 Uiso 1 1 calc R
H15B H 0.3201 -0.3833 0.3855 0.052 Uiso 1 1 calc R
H15C H 0.3941 -0.3498 0.3378 0.052 Uiso 1 1 calc R
C2 C 0.4039(3) 0.4043(4) 0.4925(3) 0.0362(11) Uani 1 1 d .
H2A H 0.4311 0.4869 0.4995 0.043 Uiso 1 1 calc R
C3 C 0.4310(3) 0.3377(4) 0.3969(4) 0.0392(10) Uani 1 1 d .
C5 C 0.3849(3) 0.2438(4) 0.2409(3) 0.0361(11) Uani 1 1 d .
H5A H 0.4285 0.2906 0.2101 0.043 Uiso 1 1 calc R
C6 C 0.3129(3) 0.2752(4) 0.1821(3) 0.0403(12) Uani 1 1 d .
C8 C 0.1935(3) 0.3885(4) 0.1807(4) 0.0412(11) Uani 1 1 d .
H8A H 0.1722 0.3257 0.1324 0.049 Uiso 1 1 calc R
C9 C 0.2235(3) 0.5028(4) 0.1217(4) 0.0433(11) Uani 1 1 d .
C10 C 0.1305(3) 0.4262(5) 0.2531(4) 0.0463(12) Uani 1 1 d .
H10A H 0.0955 0.3538 0.2634 0.056 Uiso 1 1 calc R
H10B H 0.1006 0.4968 0.2244 0.056 Uiso 1 1 calc R
C11 C 0.4033(3) 0.1021(4) 0.2375(4) 0.0441(13) Uani 1 1 d .
H11A H 0.4051 0.0752 0.1667 0.053 Uiso 1 1 calc R
H11B H 0.4548 0.0890 0.2661 0.053 Uiso 1 1 calc R
C12 C 0.3481(3) 0.0187(4) 0.2920(4) 0.0448(13) Uani 1 1 d .
H12A H 0.2957 0.0362 0.2677 0.054 Uiso 1 1 calc R
H12B H 0.3497 0.0393 0.3641 0.054 Uiso 1 1 calc R
C13 C 0.3656(3) -0.1218(4) 0.2780(4) 0.0452(13) Uani 1 1 d .
H13A H 0.3522 -0.1465 0.2088 0.054 Uiso 1 1 calc R
H13B H 0.4212 -0.1354 0.2867 0.054 Uiso 1 1 calc R
C14 C 0.3246(3) -0.2032(4) 0.3473(5) 0.0551(14) Uani 1 1 d .
H14A H 0.2691 -0.1909 0.3377 0.066 Uiso 1 1 calc R
H14B H 0.3372 -0.1773 0.4165 0.066 Uiso 1 1 calc R
C20 C 0.4221(3) 0.3210(5) 0.5821(3) 0.0414(10) Uani 1 1 d .
H20A H 0.3972 0.2378 0.5727 0.050 Uiso 1 1 calc R
H20B H 0.4780 0.3067 0.5847 0.050 Uiso 1 1 calc R
C21 C 0.3964(3) 0.3761(5) 0.6811(4) 0.0421(12) Uani 1 1 d .
C22 C 0.3670(5) 0.3012(6) 0.7538(5) 0.084(2) Uani 1 1 d .
H22A H 0.3625 0.2129 0.7422 0.100 Uiso 1 1 calc R
C23 C 0.3429(6) 0.3512(8) 0.8459(5) 0.114(3) Uani 1 1 d .
H23A H 0.3213 0.2967 0.8947 0.137 Uiso 1 1 calc R
C24 C 0.3500(4) 0.4736(7) 0.8655(4) 0.0713(18) Uani 1 1 d .
H24A H 0.3363 0.5063 0.9291 0.086 Uiso 1 1 calc R
C25 C 0.3767(4) 0.5496(6) 0.7941(5) 0.0713(19) Uani 1 1 d .
H25A H 0.3800 0.6378 0.8066 0.086 Uiso 1 1 calc R
C26 C 0.3997(4) 0.5033(5) 0.7026(5) 0.0600(16) Uani 1 1 d .
H26A H 0.4181 0.5603 0.6534 0.072 Uiso 1 1 calc R
O31 O 0.3667(4) -0.2494(6) 0.0354(4) 0.059(3) Uani 0.626(13) 1 d P
O31B O 0.4976(12) -0.153(2) -0.0433(18) 0.116(8) Uani 0.374(13) 1 d P
C32 C 0.4310(15) -0.309(4) 0.0619(16) 0.091(10) Uani 0.626(13) 1 d P
C32B C 0.4501(17) -0.290(5) 0.035(2) 0.075(12) Uani 0.374(13) 1 d P
C33 C 0.4927(12) -0.222(4) -0.0050(15) 0.196(17) Uani 0.626(13) 1 d P
C33B C 0.4553(17) -0.401(3) 0.081(3) 0.124(15) Uani 0.374(13) 1 d P

loop_
_atom_site_aniso_label
_atom_site_aniso_U_11
_atom_site_aniso_U_22
_atom_site_aniso_U_33
_atom_site_aniso_U_23
_atom_site_aniso_U_13
_atom_site_aniso_U_12
Re 0.03614(9) 0.02252(8) 0.02745(8) 0.00089(7) 0.00452(7) -0.00034(7)
S 0.0434(6) 0.0370(6) 0.0426(7) -0.0011(5) 0.0031(6) 0.0103(5)
O1 0.0505(18) 0.0296(15) 0.0397(15) 0.0014(12) 0.0044(14) -0.0034(16)
O3 0.0372(18) 0.057(2) 0.077(2) -0.006(3) 0.0125(17) -0.0003(17)
O6 0.092(3) 0.051(2) 0.032(2) -0.0053(16) 0.0056(18) 0.013(2)
O9 0.070(3) 0.0417(18) 0.0502(19) 0.0054(15) -0.0109(19) -0.0111(19)
N1 0.040(2) 0.0290(19) 0.044(2) -0.0065(16) 0.0055(18) 0.0062(17)
N4 0.039(2) 0.030(2) 0.0363(19) -0.0018(15) 0.0075(17) -0.0008(16)
N7 0.047(2) 0.0290(15) 0.0275(16) 0.0011(15) 0.0016(14) 0.003(2)
N9 0.075(4) 0.066(3) 0.050(3) 0.024(2) -0.017(2) -0.016(3)
N15 0.043(2) 0.037(2) 0.049(2) 0.011(2) 0.0007(18) -0.007(2)
C2 0.039(3) 0.029(2) 0.041(3) -0.0048(19) -0.001(2) -0.004(2)
C3 0.044(3) 0.026(2) 0.047(3) 0.000(2) 0.009(2) -0.0008(19)
C5 0.047(3) 0.031(2) 0.031(2) -0.0009(19) 0.014(2) 0.001(2)
C6 0.062(3) 0.027(2) 0.032(3) 0.0020(18) 0.008(2) -0.003(2)
C8 0.053(3) 0.036(2) 0.035(3) 0.001(2) -0.003(2) -0.003(2)
C9 0.057(3) 0.034(2) 0.039(2) 0.004(2) 0.000(3) 0.005(2)
C10 0.046(3) 0.043(3) 0.050(3) 0.005(2) -0.006(2) 0.002(2)
C11 0.048(3) 0.032(3) 0.053(3) -0.001(2) 0.014(3) 0.005(2)
C12 0.050(3) 0.028(2) 0.057(3) -0.004(2) 0.008(3) 0.003(2)
C13 0.052(3) 0.029(2) 0.055(3) 0.005(2) 0.014(2) 0.005(2)
C14 0.063(4) 0.037(3) 0.065(3) 0.005(2) 0.020(3) 0.003(2)
C20 0.048(3) 0.030(2) 0.046(3) 0.001(2) -0.0049(19) 0.004(3)
C21 0.043(3) 0.041(3) 0.042(3) 0.002(2) -0.007(2) -0.003(2)
C22 0.148(7) 0.051(4) 0.051(4) 0.004(3) -0.004(4) -0.028(4)
C23 0.190(10) 0.106(7) 0.046(4) 0.000(4) 0.017(5) -0.068(7)
C24 0.082(5) 0.090(5) 0.042(4) -0.013(3) -0.004(3) -0.015(4)
C25 0.098(5) 0.056(4) 0.060(4) -0.020(3) 0.002(4) 0.012(4)
C26 0.086(5) 0.039(3) 0.055(3) -0.002(2) 0.008(3) 0.003(3)
O31 0.068(6) 0.056(4) 0.051(4) 0.002(3) -0.013(3) 0.004(3)
O31B 0.054(10) 0.16(2) 0.13(2) 0.004(15) -0.012(11) 0.015(11)
C32 0.063(12) 0.15(2) 0.059(12) -0.055(15) 0.028(8) 0.015(15)
C32B 0.039(17) 0.15(3) 0.033(14) 0.000(16) 0.003(11) 0.033(19)
C33 0.071(12) 0.44(5) 0.077(11) 0.059(17) -0.028(9) -0.12(2)
C33B 0.075(18) 0.12(2) 0.18(4) -0.09(3) -0.013(17) -0.026(17)

loop_
_atom_type_symbol
_atom_type_description
_atom_type_scat_dispersion_real
_atom_type_scat_dispersion_imag
_atom_type_scat_source
C C 0.0033 0.0016 'International Tables Vol C Tables 4.2.6.8 and 6.1.1.4'
H H 0.0000 0.0000 'International Tables Vol C Tables 4.2.6.8 and 6.1.1.4'
N N 0.0061 0.0033 'International Tables Vol C Tables 4.2.6.8 and 6.1.1.4'
O O 0.0106 0.0060 'International Tables Vol C Tables 4.2.6.8 and 6.1.1.4'
S S 0.1246 0.1234 'International Tables Vol C Tables 4.2.6.8 and 6.1.1.4'
Re Re -1.0185 7.2310 'International Tables Vol C Tables 4.2.6.8 and 6.1.1.4'

loop_
_geom_angle_atom_site_label_1
_geom_angle_atom_site_label_2
_geom_angle_atom_site_label_3
_geom_angle
O1 Re N1 112.07(15)
O1 Re N7 115.48(14)
N1 Re N7 131.61(15)
O1 Re N4 111.39(15)
N1 Re N4 77.98(16)
N7 Re N4 77.13(15)
O1 Re S 109.10(12)
N1 Re S 91.08(12)
N7 Re S 81.83(11)
N4 Re S 139.27(10)
C10 S Re 98.27(17)
C2 N1 Re 119.5(3)
C3 N4 C5 121.3(4)
C3 N4 Re 119.8(3)
C5 N4 Re 118.0(3)
C6 N7 C8 116.1(3)
C6 N7 Re 118.6(3)
C8 N7 Re 125.2(3)
N1 C2 C20 113.6(4)
N1 C2 C3 105.9(4)
C20 C2 C3 109.1(4)
O3 C3 N4 125.1(4)
O3 C3 C2 122.5(4)
N4 C3 C2 112.4(4)
N4 C5 C6 106.0(4)
N4 C5 C11 114.3(4)
C6 C5 C11 111.8(4)
O6 C6 N7 124.3(5)
O6 C6 C5 121.2(5)
N7 C6 C5 114.5(4)
N7 C8 C10 108.9(4)
N7 C8 C9 110.8(4)
C10 C8 C9 111.7(4)
O9 C9 N9 123.3(4)
O9 C9 C8 122.8(4)
N9 C9 C8 113.9(4)
C8 C10 S 110.7(4)
C12 C11 C5 115.2(4)
C11 C12 C13 112.6(4)
C14 C13 C12 113.5(4)
C13 C14 N15 113.6(4)
C21 C20 C2 113.8(4)
C22 C21 C26 115.8(5)
C22 C21 C20 121.0(5)
C26 C21 C20 123.2(5)
C21 C22 C23 121.5(6)
C24 C23 C22 120.9(7)
C23 C24 C25 118.6(6)
C24 C25 C26 121.6(6)
C21 C26 C25 121.4(6)
C32B C32 C33B 104(8)
C32B C32 O31 100(7)
C33B C32 O31 144(3)
C33B C32 C33 111(3)
O31 C32 C33 98(2)
C33 C32B C33B 136(4)
C33 C32B O31 116(4)
C33B C32B O31 108(3)
O31B C33 C32B 146(4)
O31B C33 C32 144(4)

loop_
_geom_bond_atom_site_label_1
_geom_bond_atom_site_label_2
_geom_bond_distance
Re O1 1.690(3)
Re N1 1.931(4)
Re N7 2.004(3)
Re N4 2.005(4)
Re S 2.2975(12)
S C10 1.844(5)
O3 C3 1.239(5)
O6 C6 1.234(6)
O9 C9 1.226(6)
N1 C2 1.464(6)
N4 C3 1.342(6)
N4 C5 1.467(6)
N7 C6 1.358(6)
N7 C8 1.480(6)
N9 C9 1.324(6)
N15 C14 1.475(6)
C2 C20 1.522(6)
C2 C3 1.535(6)
C5 C6 1.522(7)
C5 C11 1.533(6)
C8 C10 1.520(7)
C8 C9 1.537(6)
C11 C12 1.497(7)
C12 C13 1.530(7)
C13 C14 1.455(7)
C20 C21 1.515(7)
C21 C22 1.356(8)
C21 C26 1.377(7)
C22 C23 1.406(10)
C23 C24 1.326(11)
C24 C25 1.334(9)
C25 C26 1.379(8)
O31 C32 1.34(3)
O31 C32B 1.52(3)
O31B C33 0.89(3)
C32 C33 1.68(3)
C32B C33B 1.33(6)
